data_4025048
loop_
_publ_author_name
'Dexi Yang'
'Valerie Cwynar'
'Matthew G. Donahue'
'David J. Hart'
'Grace Mbogo'

_publ_section_title
;
Two Approaches to Diverting the Course of a Free-Radical Cyclization:
Application of Cyclopropylcarbinyl Radical Fragmentations and Allenes as
Radical Acceptors
;
_journal_name_full 'Journal of Organic Chemistry'
_journal_page_first 8726
_journal_page_last 8732
_journal_paper_doi 10.1021/jo901834q
_journal_volume 74
_journal_year 2009
_chemical_compound_source 'synthesis as described'
_chemical_formula_moiety 'C16 H26 O3 Si1'
_chemical_formula_sum 'C16 H26 O3 Si'
_chemical_formula_weight 294.46
_chemical_name_common 'Hart 1731'
_chemical_name_systematic
;
 ?
;
_space_group_IT_number 61
_symmetry_cell_setting orthorhombic
_symmetry_Int_Tables_number 61
_symmetry_space_group_name_Hall '-P 2ac 2ab'
_symmetry_space_group_name_H-M 'P b c a'
_atom_sites_solution_hydrogens geom
_atom_sites_solution_primary direct
_atom_sites_solution_secondary difmap
_audit_conform_dict_location ftp://ftp.iucr.org/pub/cif_core.dic
_audit_conform_dict_name cif_core.dic
_audit_conform_dict_version 2.4
_audit_creation_date 2009-08-20T17:20:09-00:00
_audit_creation_method 'WinGX routine CIF_UPDATE'
_cell_angle_alpha 90
_cell_angle_beta 90
_cell_angle_gamma 90
_cell_formula_units_Z 8
_cell_length_a 11.1345(1)
_cell_length_b 18.9292(2)
_cell_length_c 15.6921(2)
_cell_measurement_reflns_used 4252
_cell_measurement_temperature 150(2)
_cell_measurement_theta_max 27.485
_cell_measurement_theta_min 2.037
_cell_measurement_wavelength 0.71073
_cell_volume 3307.38(6)
_computing_cell_refinement 'HKL Scalepack (Otwinowski & Minor 1997)'
_computing_data_collection 'Collect (Nonius BV, 1997-2000)'
_computing_data_reduction 'HKL Denzo and Scalepack (Otwinowski & Minor 1997)'
_computing_molecular_graphics 'Ortep-3 for Windows (Farrugia, 1997)'
_computing_publication_material 'WinGX publication routines (Farrugia, 1999)'
_computing_structure_refinement 'SHELXL-97 (Sheldrick, 2008)'
_computing_structure_solution 'SHELXS-97 (Sheldrick, 1997)'
_diffrn_ambient_temperature 150(2)
_diffrn_detector 'CCD plate'
_diffrn_detector_area_resol_mean 9
_diffrn_measured_fraction_theta_full 1
_diffrn_measured_fraction_theta_max 1
_diffrn_measurement_device '95mm CCD camera on \k-goniostat'
_diffrn_measurement_device_type 'Nonius KappaCCD'
_diffrn_measurement_method 'phi and omega scans'
_diffrn_orient_matrix_type 'by Nonius Collect from scalepack cell'
_diffrn_orient_matrix_UB_11 -0.572566E-1
_diffrn_orient_matrix_UB_12 -0.691914E-1
_diffrn_orient_matrix_UB_13 0.4894E-3
_diffrn_orient_matrix_UB_21 -0.446783E-1
_diffrn_orient_matrix_UB_22 0.367831E-1
_diffrn_orient_matrix_UB_23 -0.266814E-1
_diffrn_orient_matrix_UB_31 0.168743E-1
_diffrn_orient_matrix_UB_32 -0.14303E-1
_diffrn_orient_matrix_UB_33 -0.479742E-1
_diffrn_radiation_monochromator graphite
_diffrn_radiation_probe x-ray
_diffrn_radiation_type MoK\a
_diffrn_radiation_wavelength 0.71073
_diffrn_reflns_av_R_equivalents 0.048
_diffrn_reflns_limit_h_max 14
_diffrn_reflns_limit_h_min -14
_diffrn_reflns_limit_k_max 24
_diffrn_reflns_limit_k_min -24
_diffrn_reflns_limit_l_max 20
_diffrn_reflns_limit_l_min -20
_diffrn_reflns_number 41862
_diffrn_reflns_theta_full 27.48
_diffrn_reflns_theta_max 27.48
_diffrn_reflns_theta_min 2.15
_diffrn_source 'Enraf Nonius FR590'
_exptl_absorpt_coefficient_mu 0.147
_exptl_absorpt_correction_type none
_exptl_crystal_colour colourless
_exptl_crystal_density_diffrn 1.183
_exptl_crystal_density_method 'not measured'
_exptl_crystal_description 'rectangular plate'
_exptl_crystal_F_000 1280
_exptl_crystal_size_max 0.35
_exptl_crystal_size_mid 0.27
_exptl_crystal_size_min 0.08
_refine_diff_density_max 0.291
_refine_diff_density_min -0.219
_refine_diff_density_rms 0.045
_refine_ls_extinction_method none
_refine_ls_goodness_of_fit_ref 1.044
_refine_ls_hydrogen_treatment mixed
_refine_ls_matrix_type full
_refine_ls_number_parameters 191
_refine_ls_number_reflns 3789
_refine_ls_number_restraints 0
_refine_ls_restrained_S_all 1.044
_refine_ls_R_factor_all 0.0561
_refine_ls_R_factor_gt 0.037
_refine_ls_shift/su_max 0.006
_refine_ls_shift/su_mean 0
_refine_ls_structure_factor_coef Fsqd
_refine_ls_weighting_details 'w=1/[\s^2^(Fo^2^)+(0.0503P)^2^+0.7394P] where P=(Fo^2^+2Fc^2^)/3'
_refine_ls_weighting_scheme calc
_refine_ls_wR_factor_gt 0.0919
_refine_ls_wR_factor_ref 0.0993
_reflns_number_gt 2894
_reflns_number_total 3789
_reflns_threshold_expression >2\s(I)
_cod_data_source_file jo901834q_si_008.cif
_cod_data_source_block Hart1731
_cod_original_sg_symbol_H-M Pbca
_cod_database_code 4025048

loop_
_symmetry_equiv_pos_as_xyz
'x, y, z'
'-x+1/2, -y, z+1/2'
'x+1/2, -y+1/2, -z'
'-x, y+1/2, -z+1/2'
'-x, -y, -z'
'x-1/2, y, -z-1/2'
'-x-1/2, y-1/2, z'
'x, -y-1/2, z-1/2'

loop_
_atom_site_label
_atom_site_type_symbol
_atom_site_fract_x
_atom_site_fract_y
_atom_site_fract_z
_atom_site_U_iso_or_equiv
_atom_site_adp_type
_atom_site_occupancy
_atom_site_symmetry_multiplicity
_atom_site_calc_flag
_atom_site_refinement_flags
_atom_site_disorder_assembly
_atom_site_disorder_group
C1 C 1.09912(13) 0.33106(7) -0.01737(9) 0.0191(3) Uani 1 1 d . . .
C2 C 0.98675(12) 0.34431(7) 0.03613(9) 0.0212(3) Uani 1 1 d . . .
H2 H 0.9205 0.3619 -0.0013 0.025 Uiso 1 1 calc R . .
C3 C 1.02563(13) 0.40305(8) 0.09765(9) 0.0214(3) Uani 1 1 d . . .
C4 C 1.12731(12) 0.43374(7) 0.06894(8) 0.0184(3) Uani 1 1 d . . .
C5 C 1.16370(12) 0.40258(7) -0.01681(8) 0.0180(3) Uani 1 1 d . . .
H5 H 1.1313 0.4328 -0.0637 0.022 Uiso 1 1 calc R . .
C6 C 1.28979(12) 0.37804(7) -0.03985(9) 0.0192(3) Uani 1 1 d . . .
C7 C 1.28984(13) 0.36042(8) -0.13542(9) 0.0234(3) Uani 1 1 d . . .
H7A H 1.2941 0.4049 -0.1685 0.028 Uiso 1 1 calc R . .
H7B H 1.3623 0.3323 -0.149 0.028 Uiso 1 1 calc R . .
C8 C 1.17861(14) 0.31928(8) -0.16275(9) 0.0248(3) Uani 1 1 d . . .
C9 C 1.08990(13) 0.30538(8) -0.10810(9) 0.0239(3) Uani 1 1 d . . .
H9 H 1.0214 0.2795 -0.1262 0.029 Uiso 1 1 calc R . .
C10 C 1.19047(12) 0.28577(8) 0.03207(9) 0.0221(3) Uani 1 1 d . . .
H10A H 1.178 0.2905 0.0943 0.026 Uiso 1 1 calc R . .
H10B H 1.1828 0.2353 0.0163 0.026 Uiso 1 1 calc R . .
C11 C 1.19463(13) 0.49529(8) 0.10433(10) 0.0268(3) Uani 1 1 d . . .
H11A H 1.1612 0.5081 0.16 0.04 Uiso 1 1 calc R . .
H11B H 1.1874 0.5355 0.0654 0.04 Uiso 1 1 calc R . .
H11C H 1.2795 0.4827 0.1109 0.04 Uiso 1 1 calc R . .
C12 C 1.50009(13) 0.40358(9) -0.02707(11) 0.0307(4) Uani 1 1 d . . .
H12A H 1.5134 0.3601 0.0055 0.046 Uiso 1 1 calc R . .
H12B H 1.5549 0.4404 -0.0067 0.046 Uiso 1 1 calc R . .
H12C H 1.5152 0.3946 -0.0876 0.046 Uiso 1 1 calc R . .
C13 C 1.17788(16) 0.29680(9) -0.25463(10) 0.0357(4) Uani 1 1 d . . .
H13A H 1.1008 0.2745 -0.2681 0.054 Uiso 1 1 calc R . .
H13B H 1.2431 0.263 -0.2646 0.054 Uiso 1 1 calc R . .
H13C H 1.1893 0.3383 -0.2911 0.054 Uiso 1 1 calc R . .
C14 C 0.94397(15) 0.35504(9) 0.27662(10) 0.0321(4) Uani 1 1 d . . .
H14A H 0.9235 0.3084 0.2538 0.048 Uiso 1 1 calc R . .
H14B H 0.8903 0.3663 0.3242 0.048 Uiso 1 1 calc R . .
H14C H 1.0273 0.3548 0.2967 0.048 Uiso 1 1 calc R . .
C15 C 0.76785(13) 0.41961(9) 0.15211(11) 0.0317(4) Uani 1 1 d . . .
H15A H 0.7564 0.4556 0.1079 0.048 Uiso 1 1 calc R . .
H15B H 0.7129 0.4288 0.1996 0.048 Uiso 1 1 calc R . .
H15C H 0.7513 0.3728 0.1282 0.048 Uiso 1 1 calc R . .
C16 C 0.95704(14) 0.51178(8) 0.23916(10) 0.0267(3) Uani 1 1 d . . .
H16A H 1.0303 0.5095 0.2736 0.04 Uiso 1 1 calc R . .
H16B H 0.8893 0.5257 0.2753 0.04 Uiso 1 1 calc R . .
H16C H 0.9675 0.5466 0.1935 0.04 Uiso 1 1 calc R . .
O1 O 0.94654(9) 0.28402(6) 0.08285(7) 0.0268(3) Uani 1 1 d . . .
H1O1 H 0.9070(17) 0.2576(10) 0.0508(12) 0.045(6) Uiso 1 1 d . . .
O2 O 1.30703(8) 0.31293(5) 0.00767(6) 0.0207(2) Uani 1 1 d . . .
O3 O 1.37797(8) 0.42662(5) -0.01587(6) 0.0239(2) Uani 1 1 d . . .
Si Si 0.92635(3) 0.42283(2) 0.19135(2) 0.02051(12) Uani 1 1 d . . .

loop_
_atom_site_aniso_label
_atom_site_aniso_U_11
_atom_site_aniso_U_22
_atom_site_aniso_U_33
_atom_site_aniso_U_23
_atom_site_aniso_U_13
_atom_site_aniso_U_12
C1 0.0219(7) 0.0158(7) 0.0197(7) -0.0014(5) -0.0011(5) -0.0018(5)
C2 0.0210(7) 0.0184(7) 0.0243(7) -0.0011(6) 0.0000(6) -0.0032(6)
C3 0.0214(7) 0.0213(7) 0.0216(7) -0.0025(6) -0.0005(6) -0.0008(6)
C4 0.0200(7) 0.0167(7) 0.0184(7) -0.0016(5) -0.0019(5) 0.0018(6)
C5 0.0195(7) 0.0172(7) 0.0175(7) -0.0002(5) -0.0022(5) -0.0008(5)
C6 0.0208(7) 0.0157(7) 0.0210(7) 0.0001(6) 0.0006(6) -0.0014(5)
C7 0.0272(8) 0.0233(8) 0.0198(7) 0.0005(6) 0.0033(6) 0.0020(6)
C8 0.0321(8) 0.0208(8) 0.0216(7) -0.0036(6) -0.0034(6) 0.0045(6)
C9 0.0285(8) 0.0198(8) 0.0234(7) -0.0045(6) -0.0052(6) -0.0010(6)
C10 0.0229(7) 0.0184(7) 0.0249(8) 0.0018(6) 0.0015(6) -0.0010(6)
C11 0.0251(8) 0.0291(9) 0.0261(8) -0.0079(6) 0.0037(6) -0.0073(6)
C12 0.0207(8) 0.0333(9) 0.0380(9) -0.0043(7) 0.0050(7) -0.0013(6)
C13 0.0439(10) 0.0389(10) 0.0243(8) -0.0095(7) -0.0007(7) 0.0023(8)
C14 0.0370(9) 0.0297(9) 0.0297(8) 0.0044(7) 0.0009(7) -0.0034(7)
C15 0.0228(8) 0.0333(9) 0.0392(9) -0.0035(7) 0.0003(7) 0.0003(7)
C16 0.0271(8) 0.0273(8) 0.0256(8) -0.0041(6) 0.0045(6) 0.0015(6)
O1 0.0295(6) 0.0228(6) 0.0280(6) -0.0019(5) 0.0011(5) -0.0105(5)
O2 0.0204(5) 0.0190(5) 0.0227(5) 0.0028(4) -0.0001(4) 0.0018(4)
O3 0.0187(5) 0.0222(5) 0.0310(6) -0.0036(4) 0.0023(4) -0.0023(4)
Si 0.0187(2) 0.0213(2) 0.0216(2) -0.00020(16) 0.00195(16) -0.00017(15)

loop_
_atom_type_symbol
_atom_type_description
_atom_type_scat_dispersion_real
_atom_type_scat_dispersion_imag
_atom_type_scat_source
C C 0.0033 0.0016 'International Tables Vol C Tables 4.2.6.8 and 6.1.1.4'
H H 0 0 'International Tables Vol C Tables 4.2.6.8 and 6.1.1.4'
O O 0.0106 0.006 'International Tables Vol C Tables 4.2.6.8 and 6.1.1.4'
Si Si 0.0817 0.0704 'International Tables Vol C Tables 4.2.6.8 and 6.1.1.4'

loop_
_geom_angle_atom_site_label_1
_geom_angle_atom_site_label_2
_geom_angle_atom_site_label_3
_geom_angle
_geom_angle_site_symmetry_1
_geom_angle_site_symmetry_3
_geom_angle_publ_flag
C9 C1 C2 121.07(12) . . ?
C9 C1 C5 108.79(11) . . ?
C2 C1 C5 103.66(11) . . ?
C9 C1 C10 109.95(12) . . ?
C2 C1 C10 110.82(11) . . ?
C5 C1 C10 100.31(11) . . ?
O1 C2 C1 114.07(11) . . ?
O1 C2 C3 110.14(11) . . ?
C1 C2 C3 103.51(11) . . ?
O1 C2 H2 109.6 . . ?
C1 C2 H2 109.6 . . ?
C3 C2 H2 109.6 . . ?
C4 C3 C2 109.78(12) . . ?
C4 C3 Si 132.02(11) . . ?
C2 C3 Si 118.11(10) . . ?
C3 C4 C11 129.27(13) . . ?
C3 C4 C5 110.55(12) . . ?
C11 C4 C5 119.81(12) . . ?
C6 C5 C4 124.95(11) . . ?
C6 C5 C1 99.31(11) . . ?
C4 C5 C1 102.84(11) . . ?
C6 C5 H5 109.4 . . ?
C4 C5 H5 109.4 . . ?
C1 C5 H5 109.4 . . ?
O3 C6 O2 109.10(10) . . ?
O3 C6 C5 112.54(11) . . ?
O2 C6 C5 105.00(10) . . ?
O3 C6 C7 113.92(11) . . ?
O2 C6 C7 108.47(11) . . ?
C5 C6 C7 107.36(11) . . ?
C8 C7 C6 112.65(11) . . ?
C8 C7 H7A 109.1 . . ?
C6 C7 H7A 109.1 . . ?
C8 C7 H7B 109.1 . . ?
C6 C7 H7B 109.1 . . ?
H7A C7 H7B 107.8 . . ?
C9 C8 C13 123.82(14) . . ?
C9 C8 C7 121.42(13) . . ?
C13 C8 C7 114.76(13) . . ?
C8 C9 C1 119.53(13) . . ?
C8 C9 H9 120.2 . . ?
C1 C9 H9 120.2 . . ?
O2 C10 C1 105.14(11) . . ?
O2 C10 H10A 110.7 . . ?
C1 C10 H10A 110.7 . . ?
O2 C10 H10B 110.7 . . ?
C1 C10 H10B 110.7 . . ?
H10A C10 H10B 108.8 . . ?
C4 C11 H11A 109.5 . . ?
C4 C11 H11B 109.5 . . ?
H11A C11 H11B 109.5 . . ?
C4 C11 H11C 109.5 . . ?
H11A C11 H11C 109.5 . . ?
H11B C11 H11C 109.5 . . ?
O3 C12 H12A 109.5 . . ?
O3 C12 H12B 109.5 . . ?
H12A C12 H12B 109.5 . . ?
O3 C12 H12C 109.5 . . ?
H12A C12 H12C 109.5 . . ?
H12B C12 H12C 109.5 . . ?
C8 C13 H13A 109.5 . . ?
C8 C13 H13B 109.5 . . ?
H13A C13 H13B 109.5 . . ?
C8 C13 H13C 109.5 . . ?
H13A C13 H13C 109.5 . . ?
H13B C13 H13C 109.5 . . ?
Si C14 H14A 109.5 . . ?
Si C14 H14B 109.5 . . ?
H14A C14 H14B 109.5 . . ?
Si C14 H14C 109.5 . . ?
H14A C14 H14C 109.5 . . ?
H14B C14 H14C 109.5 . . ?
Si C15 H15A 109.5 . . ?
Si C15 H15B 109.5 . . ?
H15A C15 H15B 109.5 . . ?
Si C15 H15C 109.5 . . ?
H15A C15 H15C 109.5 . . ?
H15B C15 H15C 109.5 . . ?
Si C16 H16A 109.5 . . ?
Si C16 H16B 109.5 . . ?
H16A C16 H16B 109.5 . . ?
Si C16 H16C 109.5 . . ?
H16A C16 H16C 109.5 . . ?
H16B C16 H16C 109.5 . . ?
C2 O1 H1O1 109.5(13) . . ?
C10 O2 C6 108.57(10) . . ?
C6 O3 C12 115.59(11) . . ?
C14 Si C15 108.25(8) . . ?
C14 Si C16 108.17(7) . . ?
C15 Si C16 109.45(7) . . ?
C14 Si C3 111.28(7) . . ?
C15 Si C3 106.93(7) . . ?
C16 Si C3 112.66(7) . . ?

loop_
_geom_bond_atom_site_label_1
_geom_bond_atom_site_label_2
_geom_bond_distance
_geom_bond_site_symmetry_2
_geom_bond_publ_flag
C1 C9 1.5080(19) . ?
C1 C2 1.527(2) . ?
C1 C5 1.5328(19) . ?
C1 C10 1.5399(19) . ?
C2 O1 1.4284(17) . ?
C2 C3 1.5349(19) . ?
C2 H2 1 . ?
C3 C4 1.350(2) . ?
C3 Si 1.8773(14) . ?
C4 C11 1.4925(19) . ?
C4 C5 1.5240(18) . ?
C5 C6 1.5224(18) . ?
C5 H5 1 . ?
C6 O3 1.3969(16) . ?
C6 O2 1.4531(16) . ?
C6 C7 1.5364(19) . ?
C7 C8 1.525(2) . ?
C7 H7A 0.99 . ?
C7 H7B 0.99 . ?
C8 C9 1.334(2) . ?
C8 C13 1.503(2) . ?
C9 H9 0.95 . ?
C10 O2 1.4476(16) . ?
C10 H10A 0.99 . ?
C10 H10B 0.99 . ?
C11 H11A 0.98 . ?
C11 H11B 0.98 . ?
C11 H11C 0.98 . ?
C12 O3 1.4387(17) . ?
C12 H12A 0.98 . ?
C12 H12B 0.98 . ?
C12 H12C 0.98 . ?
C13 H13A 0.98 . ?
C13 H13B 0.98 . ?
C13 H13C 0.98 . ?
C14 Si 1.8642(16) . ?
C14 H14A 0.98 . ?
C14 H14B 0.98 . ?
C14 H14C 0.98 . ?
C15 Si 1.8702(15) . ?
C15 H15A 0.98 . ?
C15 H15B 0.98 . ?
C15 H15C 0.98 . ?
C16 Si 1.8746(15) . ?
C16 H16A 0.98 . ?
C16 H16B 0.98 . ?
C16 H16C 0.98 . ?
O1 H1O1 0.83(2) . ?

loop_
_geom_hbond_atom_site_label_D
_geom_hbond_atom_site_label_H
_geom_hbond_atom_site_label_A
_geom_hbond_distance_DH
_geom_hbond_distance_HA
_geom_hbond_distance_DA
_geom_hbond_angle_DHA
_geom_hbond_site_symmetry_A
O1 H1O1 O2 0.83(2) 1.97(2) 2.7926(14) 170.7(19) 3_455

loop_
_geom_torsion_atom_site_label_1
_geom_torsion_atom_site_label_2
_geom_torsion_atom_site_label_3
_geom_torsion_atom_site_label_4
_geom_torsion
_geom_torsion_site_symmetry_1
_geom_torsion_site_symmetry_2
_geom_torsion_site_symmetry_3
_geom_torsion_site_symmetry_4
_geom_torsion_publ_flag
C9 C1 C2 O1 89.65(16) . . . . ?
C5 C1 C2 O1 -148.11(11) . . . . ?
C10 C1 C2 O1 -41.28(15) . . . . ?
C9 C1 C2 C3 -150.67(13) . . . . ?
C5 C1 C2 C3 -28.43(13) . . . . ?
C10 C1 C2 C3 78.39(13) . . . . ?
O1 C2 C3 C4 138.49(12) . . . . ?
C1 C2 C3 C4 16.16(15) . . . . ?
O1 C2 C3 Si -44.62(15) . . . . ?
C1 C2 C3 Si -166.95(9) . . . . ?
C2 C3 C4 C11 176.30(14) . . . . ?
Si C3 C4 C11 0.0(2) . . . . ?
C2 C3 C4 C5 3.41(16) . . . . ?
Si C3 C4 C5 -172.90(11) . . . . ?
C3 C4 C5 C6 -132.68(14) . . . . ?
C11 C4 C5 C6 53.66(19) . . . . ?
C3 C4 C5 C1 -21.48(15) . . . . ?
C11 C4 C5 C1 164.86(12) . . . . ?
C9 C1 C5 C6 -70.50(13) . . . . ?
C2 C1 C5 C6 159.44(11) . . . . ?
C10 C1 C5 C6 44.85(12) . . . . ?
C9 C1 C5 C4 160.25(11) . . . . ?
C2 C1 C5 C4 30.18(13) . . . . ?
C10 C1 C5 C4 -84.40(12) . . . . ?
C4 C5 C6 O3 -46.05(18) . . . . ?
C1 C5 C6 O3 -158.96(11) . . . . ?
C4 C5 C6 O2 72.51(15) . . . . ?
C1 C5 C6 O2 -40.40(12) . . . . ?
C4 C5 C6 C7 -172.19(12) . . . . ?
C1 C5 C6 C7 74.90(13) . . . . ?
O3 C6 C7 C8 -168.58(11) . . . . ?
O2 C6 C7 C8 69.71(14) . . . . ?
C5 C6 C7 C8 -43.27(16) . . . . ?
C6 C7 C8 C9 3.9(2) . . . . ?
C6 C7 C8 C13 -176.38(13) . . . . ?
C13 C8 C9 C1 -179.37(14) . . . . ?
C7 C8 C9 C1 0.3(2) . . . . ?
C2 C1 C9 C8 154.55(13) . . . . ?
C5 C1 C9 C8 34.80(18) . . . . ?
C10 C1 C9 C8 -74.14(17) . . . . ?
C9 C1 C10 O2 79.63(14) . . . . ?
C2 C1 C10 O2 -143.87(11) . . . . ?
C5 C1 C10 O2 -34.84(13) . . . . ?
C1 C10 O2 C6 10.00(14) . . . . ?
O3 C6 O2 C10 140.24(11) . . . . ?
C5 C6 O2 C10 19.39(13) . . . . ?
C7 C6 O2 C10 -95.14(12) . . . . ?
O2 C6 O3 C12 57.29(15) . . . . ?
C5 C6 O3 C12 173.41(12) . . . . ?
C7 C6 O3 C12 -64.07(15) . . . . ?
C4 C3 Si C14 -107.20(15) . . . . ?
C2 C3 Si C14 76.74(12) . . . . ?
C4 C3 Si C15 134.78(15) . . . . ?
C2 C3 Si C15 -41.28(13) . . . . ?
C4 C3 Si C16 14.49(17) . . . . ?
C2 C3 Si C16 -161.58(11) . . . . ?
